data_7004934
loop_
_publ_author_name
'Hern\'andez Molina, Rita'
'Kalinina, Irina'
'Sokolov, Maxim'
'Clausen, Maria'
'Gonz\'alez Platas, Javier'
'Vicent, Cristian'
'Llusar, Rosa'

_publ_section_title
;
 Synthesis, structure and reactivity of cuboidal-type cluster aqua
 complexes with W3PdS4 4+ core.
;
_journal_issue 5
_journal_name_full 'Dalton transactions (Cambridge, England : 2003)'
_journal_page_first 550
_journal_page_last 557
_journal_paper_doi 10.1039/b613790c
_journal_year 2007
_chemical_formula_sum 'C36 H80 Cl4 N24 O35.5 P Pd S4 W3'
_chemical_formula_weight 2376.20
_chemical_name_systematic
;
?
;
_space_group_IT_number 2
_symmetry_cell_setting triclinic
_symmetry_space_group_name_Hall '-P 1'
_symmetry_space_group_name_H-M 'P -1'
_atom_sites_solution_hydrogens geom
_atom_sites_solution_primary direct
_atom_sites_solution_secondary difmap
_audit_creation_method SHELXL-97
_cell_angle_alpha 99.730(19)
_cell_angle_beta 90.22(2)
_cell_angle_gamma 95.631(17)
_cell_formula_units_Z 2
_cell_length_a 12.403(10)
_cell_length_b 12.503(10)
_cell_length_c 24.41(2)
_cell_measurement_temperature 293(2)
_cell_volume 3712(5)
_computing_cell_refinement 'Bruker SMART'
_computing_data_collection 'Bruker SMART'
_computing_data_reduction 'Bruker SAINT'
_computing_molecular_graphics 'Bruker SHELXTL'
_computing_publication_material 'Bruker SHELXTL'
_computing_structure_refinement 'SHELXL-97 (Sheldrick, 1997)'
_computing_structure_solution 'SHELXS-97 (Sheldrick, 1990)'
_diffrn_ambient_temperature 293(2)
_diffrn_measured_fraction_theta_full 0.967
_diffrn_measured_fraction_theta_max 0.967
_diffrn_measurement_device_type 'CCD area detector'
_diffrn_measurement_method 'phi and omega scans'
_diffrn_radiation_monochromator graphite
_diffrn_radiation_source 'fine-focus sealed tube'
_diffrn_radiation_type MoK\a
_diffrn_radiation_wavelength 0.71073
_diffrn_reflns_av_R_equivalents 0.0624
_diffrn_reflns_av_sigmaI/netI 0.1731
_diffrn_reflns_limit_h_max 17
_diffrn_reflns_limit_h_min -17
_diffrn_reflns_limit_k_max 16
_diffrn_reflns_limit_k_min -17
_diffrn_reflns_limit_l_max 34
_diffrn_reflns_limit_l_min -24
_diffrn_reflns_number 30113
_diffrn_reflns_theta_full 30.00
_diffrn_reflns_theta_max 30.00
_diffrn_reflns_theta_min 0.85
_exptl_absorpt_coefficient_mu 5.253
_exptl_absorpt_correction_type 'Bruker SADABS'
_exptl_crystal_colour yellow
_exptl_crystal_density_diffrn 2.126
_exptl_crystal_density_method 'not measured'
_exptl_crystal_description needle
_exptl_crystal_F_000 2326
_exptl_crystal_size_max 0.12
_exptl_crystal_size_mid 0.09
_exptl_crystal_size_min 0.08
_refine_diff_density_max 1.858
_refine_diff_density_min -1.876
_refine_diff_density_rms 0.282
_refine_ls_extinction_method none
_refine_ls_goodness_of_fit_ref 0.988
_refine_ls_hydrogen_treatment constr
_refine_ls_matrix_type full
_refine_ls_number_parameters 925
_refine_ls_number_reflns 20944
_refine_ls_number_restraints 0
_refine_ls_restrained_S_all 0.988
_refine_ls_R_factor_all 0.1524
_refine_ls_R_factor_gt 0.0655
_refine_ls_shift/su_max 0.001
_refine_ls_shift/su_mean 0.000
_refine_ls_structure_factor_coef Fsqd
_refine_ls_weighting_details 'calc w=1/[\s^2^(Fo^2^)+(0.0777P)^2^+0.0000P] where P=(Fo^2^+2Fc^2^)/3'
_refine_ls_weighting_scheme calc
_refine_ls_wR_factor_gt 0.1456
_refine_ls_wR_factor_ref 0.1891
_reflns_number_gt 11083
_reflns_number_total 20944
_reflns_threshold_expression >2sigma(I)
_cod_data_source_file b613790c.txt
_cod_data_source_block '[W3S4Pd(P(OH)3)(H2O)8Cl]CUC[6]12.5H2O'
_cod_depositor_comments
;
The following automatic conversions were performed:
'_symmetry_cell_setting' value 'Triclinic' changed to 'triclinic'
according to '/home/saulius/struct/CIF-dictionaries/cif_core.dic'
dictionary named 'cif_core.dic' version 2.4.1 from 2010-06-29.

Automatic conversion script
Id: cif_fix_enum 1527 2010-12-29 10:47:43Z saulius 
;
_cod_original_sg_symbol_H-M P-1
_cod_original_formula_sum 'C36 H80 Cl4 N24 O35.50 P Pd S4 W3'
_cod_database_code 7004934
_ratio_of_minimum_to_maximum_apparent_transmission 0.874550

loop_
_symmetry_equiv_pos_as_xyz
'x, y, z'
'-x, -y, -z'

loop_
_atom_site_label
_atom_site_type_symbol
_atom_site_fract_x
_atom_site_fract_y
_atom_site_fract_z
_atom_site_U_iso_or_equiv
_atom_site_adp_type
_atom_site_occupancy
_atom_site_symmetry_multiplicity
_atom_site_calc_flag
_atom_site_refinement_flags
_atom_site_disorder_assembly
_atom_site_disorder_group
W1 W 0.63408(4) 0.73214(4) 0.808218(19) 0.01919(11) Uani 1 1 d . . .
W2 W 0.77440(4) 0.57716(4) 0.81099(2) 0.02353(12) Uani 1 1 d . . .
W3 W 0.80983(4) 0.72553(4) 0.74275(2) 0.02488(12) Uani 1 1 d . . .
Pd1 Pd 0.63204(7) 0.56016(7) 0.71618(4) 0.0280(2) Uani 1 1 d . . .
S1 S 0.6340(2) 0.7496(2) 0.71445(13) 0.0281(7) Uani 1 1 d . . .
S2 S 0.8227(2) 0.5372(3) 0.71770(14) 0.0345(8) Uani 1 1 d . . .
S3 S 0.5852(2) 0.5461(2) 0.80957(13) 0.0245(6) Uani 1 1 d . . .
S4 S 0.8149(2) 0.7663(2) 0.84044(12) 0.0224(6) Uani 1 1 d . . .
P1 P 0.5232(3) 0.4642(4) 0.64727(17) 0.0499(10) Uani 1 1 d . . .
Cl1 Cl 0.7769(5) 0.3788(4) 0.8048(3) 0.0912(17) Uani 1 1 d . . .
N20 N 0.9258(9) 0.7527(9) 0.3264(5) 0.036(3) Uani 1 1 d . . .
N21 N 0.8266(10) 0.8915(9) 0.3245(5) 0.044(3) Uani 1 1 d . . .
N22 N 0.7874(8) 1.0730(8) 0.3678(4) 0.030(2) Uani 1 1 d . . .
N23 N 0.8152(9) 1.2319(9) 0.4253(5) 0.038(3) Uani 1 1 d . . .
N24 N 0.9146(10) 1.3570(9) 0.4975(5) 0.041(3) Uani 1 1 d . . .
N25 N 1.0482(9) 1.3896(9) 0.5622(5) 0.036(3) Uani 1 1 d . . .
N26 N 0.8095(9) 0.6918(8) 0.3966(5) 0.036(3) Uani 1 1 d . . .
N27 N 0.7084(9) 0.8292(9) 0.3967(5) 0.037(3) Uani 1 1 d . . .
N28 N 0.6554(8) 1.0093(8) 0.4309(5) 0.033(2) Uani 1 1 d . . .
N29 N 0.6896(9) 1.1654(8) 0.4887(4) 0.035(3) Uani 1 1 d . . .
N30 N 0.7937(9) 1.2844(9) 0.5634(5) 0.035(3) Uani 1 1 d . . .
N31 N 0.9264(9) 1.3125(9) 0.6270(5) 0.039(3) Uani 1 1 d . . .
N40 N 0.2236(7) 0.7500(7) -0.0680(4) 0.024(2) Uani 1 1 d . . .
N41 N 0.2546(7) 0.8676(8) -0.1253(4) 0.030(2) Uani 1 1 d . . .
N42 N 0.1988(7) 1.0226(7) -0.1652(4) 0.022(2) Uani 1 1 d . . .
N43 N 0.0773(7) 1.1427(7) -0.1629(4) 0.025(2) Uani 1 1 d . . .
N44 N 0.0826(7) 0.7819(7) 0.1214(4) 0.021(2) Uani 1 1 d . . .
N45 N 0.1262(8) 0.6496(8) -0.0044(4) 0.025(2) Uani 1 1 d . . .
N46 N 0.2268(7) 0.7822(8) 0.0682(4) 0.024(2) Uani 1 1 d . . .
N47 N 0.3459(8) 0.8595(8) 0.0022(4) 0.027(2) Uani 1 1 d . . .
N48 N 0.3593(8) 0.9868(7) -0.0512(4) 0.025(2) Uani 1 1 d . . .
N49 N 0.2932(8) 1.1406(8) -0.0840(4) 0.028(2) Uani 1 1 d . . .
N50 N 0.1718(8) 1.2571(8) -0.0832(4) 0.027(2) Uani 1 1 d . . .
N51 N 0.0164(7) 1.3490(8) -0.0503(4) 0.024(2) Uani 1 1 d . . .
C20 C 0.9291(10) 0.8592(11) 0.3157(5) 0.032(3) Uani 1 1 d . . .
C21 C 0.7989(12) 0.9976(11) 0.3164(6) 0.042(3) Uani 1 1 d . . .
H21A H 0.7313 0.9883 0.2952 0.051 Uiso 1 1 calc R . .
H21B H 0.8546 1.0294 0.2946 0.051 Uiso 1 1 calc R . .
C22 C 0.8600(10) 1.1627(10) 0.3831(5) 0.030(3) Uani 1 1 d . . .
C23 C 0.8610(11) 1.3415(11) 0.4450(6) 0.039(3) Uani 1 1 d . . .
H23A H 0.9123 1.3630 0.4180 0.047 Uiso 1 1 calc R . .
H23B H 0.8036 1.3893 0.4473 0.047 Uiso 1 1 calc R . .
C24 C 1.0259(11) 1.3674(10) 0.5061(5) 0.034(3) Uani 1 1 d . . .
C25 C 0.8189(11) 0.7106(11) 0.3413(6) 0.038(3) Uani 1 1 d . . .
H25 H 0.7912 0.6458 0.3148 0.046 Uiso 1 1 calc R . .
C26 C 0.7463(11) 0.8077(10) 0.3404(6) 0.036(3) Uani 1 1 d . . .
H26 H 0.6864 0.7877 0.3132 0.044 Uiso 1 1 calc R . .
C27 C 0.6828(11) 1.0879(11) 0.3970(6) 0.037(3) Uani 1 1 d . . .
H27 H 0.6240 1.0897 0.3704 0.045 Uiso 1 1 calc R . .
C28 C 0.7051(10) 1.1958(10) 0.4345(5) 0.029(3) Uani 1 1 d . . .
H28 H 0.6554 1.2482 0.4271 0.035 Uiso 1 1 calc R . .
C29 C 0.8592(10) 1.3776(10) 0.5483(6) 0.034(3) Uani 1 1 d . . .
H29 H 0.8179 1.4410 0.5501 0.040 Uiso 1 1 calc R . .
C30 C 0.9521(10) 1.3980(10) 0.5929(5) 0.032(3) Uani 1 1 d . . .
H30 H 0.9523 1.4707 0.6155 0.039 Uiso 1 1 calc R . .
C31 C 0.8438(10) 0.5944(10) 0.4155(6) 0.036(3) Uani 1 1 d . . .
H31A H 0.7946 0.5741 0.4436 0.043 Uiso 1 1 calc R . .
H31B H 0.8387 0.5344 0.3844 0.043 Uiso 1 1 calc R . .
C32 C 0.7387(10) 0.7563(11) 0.4276(5) 0.033(3) Uani 1 1 d . . .
C33 C 0.6199(10) 0.8946(10) 0.4107(6) 0.036(3) Uani 1 1 d . . .
H33A H 0.5773 0.8656 0.4392 0.043 Uiso 1 1 calc R . .
H33B H 0.5734 0.8890 0.3781 0.043 Uiso 1 1 calc R . .
C34 C 0.6579(10) 1.0578(11) 0.4857(6) 0.034(3) Uani 1 1 d . . .
C35 C 0.6871(11) 1.2436(12) 0.5387(6) 0.040(3) Uani 1 1 d . . .
H35A H 0.6442 1.2105 0.5657 0.048 Uiso 1 1 calc R . .
H35B H 0.6511 1.3048 0.5306 0.048 Uiso 1 1 calc R . .
C36 C 0.8319(10) 1.2530(11) 0.6096(6) 0.036(3) Uani 1 1 d . . .
C37 C 0.9829(11) 1.3054(12) 0.6800(6) 0.043(3) Uani 1 1 d . . .
H37A H 1.0049 1.3787 0.6993 0.051 Uiso 1 1 calc R . .
H37B H 0.9320 1.2709 0.7034 0.051 Uiso 1 1 calc R . .
C40 C 0.3338(9) 0.8005(9) -0.0519(5) 0.028(3) Uani 1 1 d . . .
H40 H 0.3872 0.7473 -0.0592 0.034 Uiso 1 1 calc R . .
C41 C 0.1836(9) 0.7847(9) -0.1139(5) 0.023(2) Uani 1 1 d . . .
C42 C 0.2436(10) 0.9193(9) -0.1759(4) 0.024(3) Uani 1 1 d . . .
H42A H 0.3146 0.9297 -0.1919 0.029 Uiso 1 1 calc R . .
H42B H 0.1978 0.8696 -0.2032 0.029 Uiso 1 1 calc R . .
C43 C 0.2617(9) 1.1249(8) -0.1439(5) 0.024(3) Uani 1 1 d . . .
H43 H 0.3232 1.1404 -0.1674 0.029 Uiso 1 1 calc R . .
C44 C 0.1770(9) 1.2096(9) -0.1420(5) 0.027(3) Uani 1 1 d . . .
H44 H 0.1981 1.2650 -0.1649 0.033 Uiso 1 1 calc R . .
C45 C 0.0934(10) 1.0349(9) -0.1743(5) 0.026(3) Uani 1 1 d . . .
C46 C -0.0220(9) 1.1888(10) -0.1719(5) 0.023(2) Uani 1 1 d . . .
H46A H -0.0676 1.1367 -0.1982 0.028 Uiso 1 1 calc R . .
H46B H -0.0051 1.2535 -0.1885 0.028 Uiso 1 1 calc R . .
C47 C 0.0724(9) 0.6737(9) 0.0889(5) 0.021(2) Uani 1 1 d . . .
H47 H 0.0722 0.6180 0.1127 0.025 Uiso 1 1 calc R . .
C48 C 0.1745(9) 0.6738(9) 0.0519(5) 0.024(2) Uani 1 1 d . . .
H48 H 0.2213 0.6184 0.0586 0.028 Uiso 1 1 calc R . .
C49 C 0.1855(9) 0.6437(9) -0.0550(5) 0.024(2) Uani 1 1 d . . .
H49A H 0.1394 0.6040 -0.0854 0.029 Uiso 1 1 calc R . .
H49B H 0.2473 0.6029 -0.0520 0.029 Uiso 1 1 calc R . .
C50 C 0.1781(9) 0.8422(9) 0.1111(5) 0.023(2) Uani 1 1 d . . .
C51 C 0.3373(9) 0.8144(11) 0.0531(5) 0.027(3) Uani 1 1 d . . .
H51A H 0.3709 0.8680 0.0832 0.033 Uiso 1 1 calc R . .
H51B H 0.3779 0.7511 0.0492 0.033 Uiso 1 1 calc R . .
C52 C 0.3618(9) 0.9702(9) 0.0031(5) 0.024(2) Uani 1 1 d . . .
C53 C 0.3501(8) 0.8869(8) -0.0892(5) 0.023(3) Uani 1 1 d . . .
H53 H 0.4161 0.8788 -0.1108 0.028 Uiso 1 1 calc R . .
C54 C 0.3878(9) 1.0928(9) -0.0641(5) 0.026(3) Uani 1 1 d . . .
H54A H 0.4425 1.0885 -0.0925 0.031 Uiso 1 1 calc R . .
H54B H 0.4191 1.1404 -0.0311 0.031 Uiso 1 1 calc R . .
C55 C 0.2443(9) 1.2184(9) -0.0502(5) 0.024(3) Uani 1 1 d . . .
C56 C 0.1281(9) 1.3604(9) -0.0660(5) 0.024(2) Uani 1 1 d . . .
H56A H 0.1710 1.4016 -0.0347 0.029 Uiso 1 1 calc R . .
H56B H 0.1347 1.4019 -0.0962 0.029 Uiso 1 1 calc R . .
C57 C -0.0132(9) 1.3618(9) 0.0046(5) 0.026(3) Uani 1 1 d . . .
O1 O 0.4582(6) 0.7451(6) 0.8015(3) 0.0283(19) Uani 1 1 d . . .
O2 O 0.5888(7) 0.7600(7) 0.8959(3) 0.0304(19) Uani 1 1 d . . .
O3 O 0.6285(6) 0.9079(6) 0.8304(3) 0.0276(18) Uani 1 1 d . . .
O4 O 0.7706(7) 0.5661(7) 0.8993(4) 0.034(2) Uani 1 1 d . . .
O5 O 0.9420(7) 0.5709(7) 0.8357(4) 0.037(2) Uani 1 1 d . . .
O6 O 0.8529(8) 0.7310(9) 0.6578(4) 0.055(3) Uani 1 1 d . . .
O7 O 0.8457(8) 0.8968(7) 0.7463(4) 0.042(2) Uani 1 1 d . . .
O8 O 0.9860(7) 0.7457(7) 0.7500(4) 0.040(2) Uani 1 1 d . . .
O10 O 0.5050(11) 0.3385(9) 0.6415(6) 0.087(4) Uani 1 1 d . . .
O11 O 0.4010(10) 0.4933(12) 0.6459(7) 0.108(6) Uani 1 1 d . . .
O12 O 0.5637(12) 0.4741(12) 0.5872(5) 0.093(5) Uani 1 1 d . . .
O20 O 1.0051(8) 0.9114(8) 0.3015(4) 0.047(3) Uani 1 1 d . . .
O21 O 0.9475(8) 1.1764(8) 0.3627(4) 0.049(3) Uani 1 1 d . . .
O22 O 1.0918(8) 1.3624(8) 0.4688(4) 0.044(2) Uani 1 1 d . . .
O23 O 0.7092(8) 0.7513(8) 0.4746(4) 0.045(2) Uani 1 1 d . . .
O24 O 0.6323(9) 1.0105(8) 0.5240(5) 0.058(3) Uani 1 1 d . . .
O25 O 0.7871(7) 1.1803(8) 0.6334(4) 0.047(3) Uani 1 1 d . . .
O40 O 0.1022(7) 0.7480(7) -0.1400(4) 0.034(2) Uani 1 1 d . . .
O41 O 0.0247(7) 0.9610(6) -0.1926(4) 0.039(2) Uani 1 1 d . . .
O42 O 0.2102(7) 0.9325(6) 0.1369(4) 0.035(2) Uani 1 1 d . . .
O43 O 0.3762(7) 1.0384(7) 0.0453(4) 0.038(2) Uani 1 1 d . . .
O44 O 0.2625(7) 1.2490(7) -0.0026(4) 0.035(2) Uani 1 1 d . . .
O45 O 0.0412(7) 1.3826(8) 0.0463(4) 0.042(2) Uani 1 1 d . . .
Cl20 Cl 0.4040(4) 0.4135(4) 0.9160(2) 0.0771(15) Uani 1 1 d . . .
Cl21 Cl 0.6630(3) 0.2747(4) 0.30769(18) 0.0625(12) Uani 1 1 d . . .
Cl22 Cl 0.8713(3) 0.5531(3) 0.20607(15) 0.0418(8) Uani 1 1 d . . .
O100 O 0.5634(17) 0.8167(17) 0.5731(9) 0.157(8) Uiso 1 1 d . . .
O101 O 0.7944(13) 0.9707(13) 0.6623(7) 0.105(5) Uiso 1 1 d . . .
O102 O 0.6965(10) 0.6548(10) 0.5778(5) 0.073(4) Uiso 1 1 d . . .
O103 O 0.4928(9) 0.9363(9) 0.2144(5) 0.063(3) Uiso 1 1 d . . .
O104 O 0.4224(10) 0.4067(10) 0.0461(5) 0.075(4) Uiso 1 1 d . . .
O105 O 0.1137(8) 0.6035(8) 0.7060(4) 0.043(2) Uiso 1 1 d . . .
O106 O 0.6638(8) 0.4076(8) 0.1572(4) 0.048(3) Uiso 1 1 d . . .
O107 O 0.3686(19) 0.5460(19) 0.5281(10) 0.176(9) Uiso 1 1 d . . .
O108 O 0.1309(19) 0.103(2) 0.4483(10) 0.186(9) Uiso 1 1 d . . .
O109 O 0.577(2) 0.989(2) 0.6499(13) 0.097(9) Uiso 0.50 1 d P . .
O110 O 0.4178(19) 0.7183(19) 0.1512(10) 0.179(9) Uiso 1 1 d . . .
O111 O 0.375(4) 0.312(4) 0.7764(19) 0.169(17) Uiso 0.50 1 d P . .
O112 O 0.6276(16) 0.2484(16) 0.7064(9) 0.146(7) Uiso 1 1 d . . .
O113 O -0.013(6) 0.066(6) 0.509(3) 0.13(3) Uiso 0.25 1 d P . .
O114 O 1.011(9) 0.018(9) 0.026(4) 0.19(4) Uiso 0.25 1 d P . .

loop_
_atom_site_aniso_label
_atom_site_aniso_U_11
_atom_site_aniso_U_22
_atom_site_aniso_U_33
_atom_site_aniso_U_23
_atom_site_aniso_U_13
_atom_site_aniso_U_12
W1 0.0174(2) 0.0179(2) 0.0208(2) 0.00004(18) 0.00237(17) 0.00003(17)
W2 0.0193(2) 0.0199(2) 0.0297(3) -0.0003(2) -0.00283(19) 0.00113(18)
W3 0.0200(2) 0.0260(2) 0.0248(3) -0.0017(2) 0.00534(19) -0.00608(19)
Pd1 0.0245(5) 0.0264(5) 0.0287(5) -0.0042(4) 0.0009(4) -0.0033(4)
S1 0.0276(16) 0.0287(16) 0.0269(16) 0.0061(13) 0.0002(13) -0.0042(13)
S2 0.0225(16) 0.0343(17) 0.0400(19) -0.0116(15) 0.0062(14) 0.0006(13)
S3 0.0202(14) 0.0210(14) 0.0311(16) 0.0032(12) -0.0001(12) -0.0023(11)
S4 0.0188(14) 0.0221(14) 0.0232(14) -0.0019(12) 0.0015(11) -0.0030(11)
P1 0.044(2) 0.056(2) 0.040(2) -0.0153(19) -0.0043(18) -0.0053(19)
Cl1 0.082(4) 0.077(3) 0.116(5) 0.026(3) -0.035(3) -0.003(3)
N20 0.039(6) 0.035(6) 0.036(6) 0.009(5) 0.016(5) 0.003(5)
N21 0.052(8) 0.033(6) 0.049(8) 0.010(6) 0.006(6) -0.001(6)
N22 0.028(5) 0.032(6) 0.030(6) 0.007(5) 0.006(4) -0.006(4)
N23 0.035(6) 0.035(6) 0.046(7) 0.022(6) 0.003(5) -0.009(5)
N24 0.053(8) 0.033(6) 0.038(7) 0.013(5) 0.000(6) -0.001(5)
N25 0.030(6) 0.036(6) 0.041(7) 0.006(5) 0.006(5) 0.003(5)
N26 0.039(6) 0.026(5) 0.039(7) -0.003(5) 0.014(5) -0.001(5)
N27 0.033(6) 0.037(6) 0.041(7) 0.011(5) 0.010(5) 0.004(5)
N28 0.033(6) 0.024(5) 0.041(7) 0.006(5) 0.006(5) -0.003(4)
N29 0.043(7) 0.030(6) 0.030(6) 0.007(5) 0.009(5) -0.004(5)
N30 0.034(6) 0.034(6) 0.037(6) 0.017(5) 0.000(5) -0.006(5)
N31 0.044(7) 0.040(6) 0.033(6) 0.005(5) -0.001(5) -0.006(5)
N40 0.022(5) 0.015(4) 0.032(6) 0.002(4) -0.005(4) -0.002(4)
N41 0.016(5) 0.033(6) 0.040(6) 0.009(5) -0.008(4) -0.001(4)
N42 0.020(5) 0.018(5) 0.026(5) 0.003(4) -0.004(4) 0.000(4)
N43 0.012(4) 0.021(5) 0.041(6) 0.005(4) -0.006(4) 0.000(4)
N44 0.025(5) 0.018(5) 0.019(5) 0.000(4) 0.004(4) -0.002(4)
N45 0.023(5) 0.028(5) 0.022(5) 0.002(4) -0.007(4) -0.004(4)
N46 0.019(5) 0.026(5) 0.026(5) 0.002(4) -0.001(4) -0.006(4)
N47 0.036(6) 0.025(5) 0.020(5) 0.006(4) 0.004(4) -0.006(4)
N48 0.028(5) 0.018(5) 0.027(5) 0.002(4) 0.000(4) 0.004(4)
N49 0.031(6) 0.021(5) 0.032(6) 0.001(4) -0.009(5) 0.005(4)
N50 0.024(5) 0.024(5) 0.031(6) 0.001(4) -0.010(4) -0.004(4)
N51 0.016(5) 0.026(5) 0.028(5) 0.001(4) -0.002(4) 0.004(4)
C20 0.030(7) 0.053(8) 0.014(6) 0.003(6) 0.014(5) 0.005(6)
C21 0.044(8) 0.038(8) 0.045(9) 0.010(7) 0.010(7) -0.002(6)
C22 0.031(7) 0.026(6) 0.031(7) 0.006(5) 0.001(6) -0.006(5)
C23 0.048(9) 0.036(7) 0.035(8) 0.018(6) 0.005(6) -0.005(6)
C24 0.045(8) 0.032(7) 0.023(7) 0.003(6) 0.011(6) 0.002(6)
C25 0.045(8) 0.035(7) 0.032(7) 0.000(6) 0.005(6) 0.001(6)
C26 0.039(8) 0.025(6) 0.044(8) 0.008(6) -0.011(6) -0.006(6)
C27 0.031(7) 0.039(8) 0.041(8) 0.011(7) 0.000(6) -0.002(6)
C28 0.033(7) 0.026(6) 0.026(6) 0.003(5) 0.008(5) -0.004(5)
C29 0.031(7) 0.026(6) 0.043(8) 0.002(6) 0.002(6) 0.007(5)
C30 0.036(7) 0.025(6) 0.032(7) -0.006(5) 0.005(6) 0.002(5)
C31 0.038(8) 0.022(6) 0.047(8) 0.004(6) -0.010(6) -0.001(5)
C32 0.038(7) 0.036(7) 0.024(7) 0.000(6) 0.015(6) 0.003(6)
C33 0.027(7) 0.035(7) 0.050(9) 0.019(7) 0.018(6) 0.002(6)
C34 0.032(7) 0.037(7) 0.034(7) 0.018(6) 0.001(6) -0.003(6)
C35 0.038(8) 0.044(8) 0.040(8) 0.008(7) 0.003(6) 0.006(6)
C36 0.020(6) 0.035(7) 0.053(9) 0.010(7) -0.001(6) 0.001(5)
C37 0.041(8) 0.046(8) 0.042(8) 0.009(7) 0.001(7) 0.007(7)
C40 0.016(6) 0.024(6) 0.041(7) -0.005(5) -0.001(5) -0.003(5)
C41 0.017(6) 0.031(6) 0.022(6) 0.000(5) 0.006(5) 0.009(5)
C42 0.041(7) 0.016(5) 0.016(5) 0.002(4) 0.005(5) 0.006(5)
C43 0.017(5) 0.015(5) 0.039(7) 0.003(5) 0.000(5) -0.003(4)
C44 0.024(6) 0.017(5) 0.042(7) 0.013(5) 0.000(5) -0.009(5)
C45 0.034(7) 0.016(6) 0.027(6) 0.007(5) -0.004(5) -0.002(5)
C46 0.019(6) 0.035(7) 0.017(6) 0.007(5) 0.002(4) 0.007(5)
C47 0.022(6) 0.017(5) 0.024(6) 0.005(5) -0.006(5) 0.002(4)
C48 0.019(6) 0.025(6) 0.029(6) 0.007(5) 0.005(5) 0.007(5)
C49 0.026(6) 0.020(6) 0.026(6) 0.001(5) 0.008(5) 0.004(5)
C50 0.023(6) 0.023(6) 0.022(6) 0.005(5) 0.004(5) -0.004(5)
C51 0.019(6) 0.043(7) 0.021(6) 0.008(5) -0.012(5) 0.002(5)
C52 0.019(6) 0.023(6) 0.028(6) 0.002(5) -0.002(5) -0.003(5)
C53 0.013(5) 0.017(5) 0.038(7) -0.001(5) 0.008(5) 0.000(4)
C54 0.017(6) 0.025(6) 0.029(6) -0.004(5) -0.001(5) -0.008(5)
C55 0.025(6) 0.020(6) 0.022(6) 0.001(5) 0.003(5) -0.012(5)
C56 0.024(6) 0.024(6) 0.021(6) -0.003(5) 0.003(5) -0.003(5)
C57 0.025(6) 0.020(6) 0.034(7) 0.004(5) -0.001(5) 0.007(5)
O1 0.027(4) 0.031(5) 0.025(4) 0.000(4) 0.001(4) 0.005(4)
O2 0.033(5) 0.034(5) 0.022(4) 0.001(4) 0.005(4) 0.001(4)
O3 0.027(4) 0.025(4) 0.028(4) -0.001(4) -0.001(4) -0.004(3)
O4 0.031(5) 0.036(5) 0.034(5) 0.006(4) -0.011(4) -0.004(4)
O5 0.027(5) 0.029(5) 0.048(6) -0.013(4) -0.009(4) 0.000(4)
O6 0.048(6) 0.073(7) 0.037(6) 0.006(5) 0.003(5) -0.024(6)
O7 0.052(6) 0.029(5) 0.040(6) 0.006(4) -0.010(5) -0.012(4)
O8 0.029(5) 0.047(6) 0.034(5) -0.011(4) 0.013(4) -0.017(4)
O10 0.091(10) 0.055(7) 0.091(10) -0.034(7) 0.011(8) -0.031(7)
O11 0.048(8) 0.115(12) 0.140(14) -0.029(10) -0.052(9) -0.004(8)
O12 0.118(12) 0.104(11) 0.044(7) -0.015(7) -0.001(8) -0.002(9)
O20 0.049(6) 0.046(6) 0.048(6) 0.016(5) 0.013(5) -0.004(5)
O21 0.038(6) 0.051(6) 0.059(7) 0.018(5) 0.008(5) -0.009(5)
O22 0.048(6) 0.048(6) 0.033(5) 0.000(5) 0.010(5) 0.002(5)
O23 0.046(6) 0.049(6) 0.042(6) 0.013(5) 0.011(5) 0.010(5)
O24 0.071(8) 0.043(6) 0.058(7) 0.015(6) 0.005(6) -0.007(5)
O25 0.034(5) 0.048(6) 0.063(7) 0.025(5) 0.002(5) -0.003(5)
O40 0.031(5) 0.035(5) 0.035(5) 0.008(4) -0.001(4) -0.003(4)
O41 0.032(5) 0.020(4) 0.062(6) 0.000(4) -0.014(5) -0.005(4)
O42 0.037(5) 0.017(4) 0.046(6) -0.005(4) 0.007(4) -0.008(4)
O43 0.040(5) 0.037(5) 0.034(5) -0.001(4) -0.004(4) -0.002(4)
O44 0.042(5) 0.034(5) 0.028(5) 0.004(4) 0.001(4) 0.003(4)
O45 0.026(5) 0.054(6) 0.042(6) 0.003(5) -0.009(4) -0.011(4)
Cl20 0.064(3) 0.091(3) 0.071(3) 0.028(3) -0.004(2) -0.045(3)
Cl21 0.045(2) 0.089(3) 0.062(3) 0.038(3) -0.009(2) 0.007(2)
Cl22 0.0416(19) 0.0351(17) 0.048(2) 0.0019(16) 0.0024(16) 0.0082(15)

loop_
_atom_type_symbol
_atom_type_description
_atom_type_scat_dispersion_real
_atom_type_scat_dispersion_imag
_atom_type_scat_source
C C 0.0033 0.0016 'International Tables Vol C Tables 4.2.6.8 and 6.1.1.4'
H H 0.0000 0.0000 'International Tables Vol C Tables 4.2.6.8 and 6.1.1.4'
N N 0.0061 0.0033 'International Tables Vol C Tables 4.2.6.8 and 6.1.1.4'
O O 0.0106 0.0060 'International Tables Vol C Tables 4.2.6.8 and 6.1.1.4'
P P 0.1023 0.0942 'International Tables Vol C Tables 4.2.6.8 and 6.1.1.4'
S S 0.1246 0.1234 'International Tables Vol C Tables 4.2.6.8 and 6.1.1.4'
Cl Cl 0.1484 0.1585 'International Tables Vol C Tables 4.2.6.8 and 6.1.1.4'
Pd Pd -0.9988 1.0072 'International Tables Vol C Tables 4.2.6.8 and 6.1.1.4'
W W -0.8490 6.8722 'International Tables Vol C Tables 4.2.6.8 and 6.1.1.4'

loop_
_geom_angle_atom_site_label_1
_geom_angle_atom_site_label_2
_geom_angle_atom_site_label_3
_geom_angle
_geom_angle_site_symmetry_1
_geom_angle_site_symmetry_3
_geom_angle_publ_flag
O3 W1 O2 74.7(3) . . ?
O3 W1 O1 78.8(3) . . ?
O2 W1 O1 78.3(3) . . ?
O3 W1 S1 89.2(2) . . ?
O2 W1 S1 158.3(2) . . ?
O1 W1 S1 84.4(2) . . ?
O3 W1 S4 85.6(2) . . ?
O2 W1 S4 86.6(2) . . ?
O1 W1 S4 160.6(2) . . ?
S1 W1 S4 106.96(11) . . ?
O3 W1 S3 157.5(2) . . ?
O2 W1 S3 86.2(2) . . ?
O1 W1 S3 85.7(2) . . ?
S1 W1 S3 105.61(11) . . ?
S4 W1 S3 105.55(10) . . ?
O3 W1 W3 100.4(2) . . ?
O2 W1 W3 141.5(2) . . ?
O1 W1 W3 139.2(2) . . ?
S1 W1 W3 54.88(8) . . ?
S4 W1 W3 54.89(9) . . ?
S3 W1 W3 101.98(8) . . ?
O3 W1 W2 140.1(2) . . ?
O2 W1 W2 99.5(2) . . ?
O1 W1 W2 139.7(2) . . ?
S1 W1 W2 102.23(8) . . ?
S4 W1 W2 54.54(8) . . ?
S3 W1 W2 54.10(8) . . ?
W3 W1 W2 59.50(4) . . ?
O3 W1 Pd1 142.7(2) . . ?
O2 W1 Pd1 139.9(2) . . ?
O1 W1 Pd1 93.7(2) . . ?
S1 W1 Pd1 53.64(9) . . ?
S4 W1 Pd1 105.70(8) . . ?
S3 W1 Pd1 53.82(9) . . ?
W3 W1 Pd1 62.19(4) . . ?
W2 W1 Pd1 62.04(5) . . ?
O5 W2 O4 74.5(3) . . ?
O5 W2 S3 159.4(3) . . ?
O4 W2 S3 87.6(2) . . ?
O5 W2 S2 89.4(3) . . ?
O4 W2 S2 158.0(2) . . ?
S3 W2 S2 104.78(11) . . ?
O5 W2 S4 83.5(2) . . ?
O4 W2 S4 85.9(2) . . ?
S3 W2 S4 105.71(10) . . ?
S2 W2 S4 107.51(11) . . ?
O5 W2 Cl1 80.1(3) . . ?
O4 W2 Cl1 80.3(3) . . ?
S3 W2 Cl1 87.02(15) . . ?
S2 W2 Cl1 82.17(18) . . ?
S4 W2 Cl1 160.87(15) . . ?
O5 W2 W3 97.9(2) . . ?
O4 W2 W3 140.8(2) . . ?
S3 W2 W3 102.45(8) . . ?
S2 W2 W3 55.06(9) . . ?
S4 W2 W3 54.91(9) . . ?
Cl1 W2 W3 137.23(16) . . ?
O5 W2 W1 137.8(2) . . ?
O4 W2 W1 100.0(2) . . ?
S3 W2 W1 54.50(8) . . ?
S2 W2 W1 101.99(9) . . ?
S4 W2 W1 54.31(8) . . ?
Cl1 W2 W1 141.28(13) . . ?
W3 W2 W1 59.70(4) . . ?
O5 W2 Pd1 143.3(2) . . ?
O4 W2 Pd1 140.9(2) . . ?
S3 W2 Pd1 53.30(8) . . ?
S2 W2 Pd1 53.93(10) . . ?
S4 W2 Pd1 104.33(8) . . ?
Cl1 W2 Pd1 94.72(13) . . ?
W3 W2 Pd1 61.74(4) . . ?
W1 W2 Pd1 60.62(4) . . ?
O7 W3 O6 79.4(4) . . ?
O7 W3 O8 77.7(4) . . ?
O6 W3 O8 79.0(4) . . ?
O7 W3 S1 86.5(3) . . ?
O6 W3 S1 85.6(3) . . ?
O8 W3 S1 159.6(3) . . ?
O7 W3 S4 85.3(3) . . ?
O6 W3 S4 159.9(3) . . ?
O8 W3 S4 85.1(2) . . ?
S1 W3 S4 106.49(11) . . ?
O7 W3 S2 159.6(3) . . ?
O6 W3 S2 84.4(3) . . ?
O8 W3 S2 87.2(3) . . ?
S1 W3 S2 104.60(11) . . ?
S4 W3 S2 107.25(11) . . ?
O7 W3 W2 140.3(2) . . ?
O6 W3 W2 139.0(3) . . ?
O8 W3 W2 97.4(3) . . ?
S1 W3 W2 102.98(8) . . ?
S4 W3 W2 55.05(8) . . ?
S2 W3 W2 54.65(10) . . ?
O7 W3 W1 97.8(3) . . ?
O6 W3 W1 140.1(3) . . ?
O8 W3 W1 139.8(2) . . ?
S1 W3 W1 54.49(9) . . ?
S4 W3 W1 54.79(8) . . ?
S2 W3 W1 102.57(8) . . ?
W2 W3 W1 60.81(3) . . ?
O7 W3 Pd1 139.6(3) . . ?
O6 W3 Pd1 95.4(3) . . ?
O8 W3 Pd1 141.2(2) . . ?
S1 W3 Pd1 53.09(9) . . ?
S4 W3 Pd1 104.69(7) . . ?
S2 W3 Pd1 53.98(9) . . ?
W2 W3 Pd1 62.06(5) . . ?
W1 W3 Pd1 61.07(5) . . ?
P1 Pd1 S1 109.93(15) . . ?
P1 Pd1 S3 117.86(14) . . ?
S1 Pd1 S3 103.33(11) . . ?
P1 Pd1 S2 120.16(14) . . ?
S1 Pd1 S2 102.00(12) . . ?
S3 Pd1 S2 101.25(12) . . ?
P1 Pd1 W1 141.96(12) . . ?
S1 Pd1 W1 52.40(9) . . ?
S3 Pd1 W1 52.71(8) . . ?
S2 Pd1 W1 97.55(8) . . ?
P1 Pd1 W3 144.92(12) . . ?
S1 Pd1 W3 52.24(8) . . ?
S3 Pd1 W3 96.76(8) . . ?
S2 Pd1 W3 52.12(9) . . ?
W1 Pd1 W3 56.74(4) . . ?
P1 Pd1 W2 152.59(13) . . ?
S1 Pd1 W2 97.47(8) . . ?
S3 Pd1 W2 51.84(9) . . ?
S2 Pd1 W2 51.71(9) . . ?
W1 Pd1 W2 57.34(4) . . ?
W3 Pd1 W2 56.21(4) . . ?
W1 S1 W3 70.63(9) . . ?
W1 S1 Pd1 73.96(9) . . ?
W3 S1 Pd1 74.67(10) . . ?
W2 S2 W3 70.29(9) . . ?
W2 S2 Pd1 74.36(10) . . ?
W3 S2 Pd1 73.89(10) . . ?
W2 S3 W1 71.40(8) . . ?
W2 S3 Pd1 74.86(9) . . ?
W1 S3 Pd1 73.47(9) . . ?
W1 S4 W3 70.32(9) . . ?
W1 S4 W2 71.15(8) . . ?
W3 S4 W2 70.04(8) . . ?
O10 P1 O12 99.6(8) . . ?
O10 P1 O11 100.6(8) . . ?
O12 P1 O11 103.5(9) . . ?
O10 P1 Pd1 119.5(6) . . ?
O12 P1 Pd1 114.2(6) . . ?
O11 P1 Pd1 116.9(6) . . ?
C20 N20 C37 121.5(11) . 2_776 ?
C20 N20 C25 112.7(11) . . ?
C37 N20 C25 125.7(11) 2_776 . ?
C20 N21 C21 122.6(11) . . ?
C20 N21 C26 114.7(11) . . ?
C21 N21 C26 122.7(12) . . ?
C22 N22 C21 121.2(10) . . ?
C22 N22 C27 110.5(10) . . ?
C21 N22 C27 124.5(10) . . ?
C22 N23 C28 112.2(10) . . ?
C22 N23 C23 123.0(10) . . ?
C28 N23 C23 122.2(12) . . ?
C24 N24 C29 111.7(11) . . ?
C24 N24 C23 125.3(12) . . ?
C29 N24 C23 122.6(12) . . ?
C24 N25 C30 111.2(11) . . ?
C24 N25 C31 122.5(11) . 2_776 ?
C30 N25 C31 126.2(12) . 2_776 ?
C32 N26 C25 113.3(11) . . ?
C32 N26 C31 121.0(11) . . ?
C25 N26 C31 123.5(11) . . ?
C32 N27 C33 123.4(10) . . ?
C32 N27 C26 112.2(10) . . ?
C33 N27 C26 121.1(11) . . ?
C34 N28 C27 110.1(10) . . ?
C34 N28 C33 124.5(11) . . ?
C27 N28 C33 125.2(11) . . ?
C34 N29 C35 123.5(11) . . ?
C34 N29 C28 112.4(11) . . ?
C35 N29 C28 123.0(10) . . ?
C36 N30 C29 112.7(11) . . ?
C36 N30 C35 122.8(10) . . ?
C29 N30 C35 123.4(11) . . ?
C36 N31 C30 110.6(11) . . ?
C36 N31 C37 123.2(11) . . ?
C30 N31 C37 125.2(11) . . ?
C41 N40 C49 120.6(10) . . ?
C41 N40 C40 112.5(9) . . ?
C49 N40 C40 121.0(9) . . ?
C41 N41 C53 112.8(10) . . ?
C41 N41 C42 122.7(10) . . ?
C53 N41 C42 123.7(9) . . ?
C45 N42 C42 123.8(9) . . ?
C45 N42 C43 112.5(9) . . ?
C42 N42 C43 123.7(9) . . ?
C45 N43 C46 126.2(10) . . ?
C45 N43 C44 111.1(9) . . ?
C46 N43 C44 122.7(9) . . ?
C50 N44 C47 112.2(9) . . ?
C50 N44 C46 121.6(9) . 2_575 ?
C47 N44 C46 123.0(9) . 2_575 ?
C57 N45 C49 121.8(10) 2_575 . ?
C57 N45 C48 112.9(9) 2_575 . ?
C49 N45 C48 125.3(9) . . ?
C50 N46 C48 113.7(9) . . ?
C50 N46 C51 121.0(9) . . ?
C48 N46 C51 122.9(10) . . ?
C52 N47 C40 112.5(10) . . ?
C52 N47 C51 121.3(10) . . ?
C40 N47 C51 126.1(10) . . ?
C52 N48 C53 111.7(9) . . ?
C52 N48 C54 120.2(10) . . ?
C53 N48 C54 126.6(10) . . ?
C55 N49 C54 121.0(10) . . ?
C55 N49 C43 115.6(10) . . ?
C54 N49 C43 122.2(9) . . ?
C55 N50 C56 121.8(10) . . ?
C55 N50 C44 113.0(10) . . ?
C56 N50 C44 121.1(10) . . ?
C57 N51 C47 114.2(9) . 2_575 ?
C57 N51 C56 121.8(10) . . ?
C47 N51 C56 124.1(10) 2_575 . ?
O20 C20 N21 126.5(13) . . ?
O20 C20 N20 126.4(12) . . ?
N21 C20 N20 107.0(10) . . ?
N21 C21 N22 113.9(11) . . ?
O21 C22 N22 124.4(12) . . ?
O21 C22 N23 127.5(12) . . ?
N22 C22 N23 108.1(10) . . ?
N24 C23 N23 114.6(11) . . ?
O22 C24 N25 126.8(13) . . ?
O22 C24 N24 124.2(13) . . ?
N25 C24 N24 108.9(11) . . ?
N26 C25 N20 115.3(12) . . ?
N26 C25 C26 102.7(11) . . ?
N20 C25 C26 104.7(10) . . ?
N27 C26 N21 115.8(11) . . ?
N27 C26 C25 103.2(10) . . ?
N21 C26 C25 100.9(11) . . ?
N28 C27 N22 113.1(11) . . ?
N28 C27 C28 107.3(11) . . ?
N22 C27 C28 103.5(10) . . ?
N23 C28 N29 112.7(11) . . ?
N23 C28 C27 105.3(10) . . ?
N29 C28 C27 101.7(10) . . ?
N24 C29 N30 115.6(11) . . ?
N24 C29 C30 103.3(10) . . ?
N30 C29 C30 102.2(10) . . ?
N25 C30 N31 115.5(11) . . ?
N25 C30 C29 104.8(10) . . ?
N31 C30 C29 104.0(10) . . ?
N25 C31 N26 113.0(10) 2_776 . ?
O23 C32 N27 124.7(12) . . ?
O23 C32 N26 127.1(13) . . ?
N27 C32 N26 108.1(10) . . ?
N27 C33 N28 113.2(10) . . ?
O24 C34 N29 127.1(13) . . ?
O24 C34 N28 124.5(12) . . ?
N29 C34 N28 108.4(10) . . ?
N29 C35 N30 114.3(11) . . ?
O25 C36 N31 124.0(13) . . ?
O25 C36 N30 125.7(12) . . ?
N31 C36 N30 110.3(11) . . ?
N20 C37 N31 114.6(12) 2_776 . ?
N47 C40 N40 115.5(10) . . ?
N47 C40 C53 104.4(9) . . ?
N40 C40 C53 102.2(9) . . ?
O40 C41 N41 125.7(11) . . ?
O40 C41 N40 126.9(11) . . ?
N41 C41 N40 107.4(10) . . ?
N42 C42 N41 114.0(9) . . ?
N42 C43 N49 115.1(9) . . ?
N42 C43 C44 103.0(8) . . ?
N49 C43 C44 100.2(9) . . ?
N43 C44 N50 112.7(9) . . ?
N43 C44 C43 103.4(8) . . ?
N50 C44 C43 104.6(10) . . ?
O41 C45 N42 124.8(11) . . ?
O41 C45 N43 125.2(11) . . ?
N42 C45 N43 109.9(9) . . ?
N43 C46 N44 113.9(9) . 2_575 ?
N51 C47 N44 115.0(9) 2_575 . ?
N51 C47 C48 104.4(9) 2_575 . ?
N44 C47 C48 103.4(8) . . ?
N46 C48 N45 115.5(9) . . ?
N46 C48 C47 102.9(9) . . ?
N45 C48 C47 102.1(9) . . ?
N45 C49 N40 113.3(9) . . ?
O42 C50 N46 127.9(10) . . ?
O42 C50 N44 124.7(11) . . ?
N46 C50 N44 107.3(9) . . ?
N47 C51 N46 114.6(9) . . ?
O43 C52 N47 124.6(11) . . ?
O43 C52 N48 128.2(11) . . ?
N47 C52 N48 107.2(10) . . ?
N48 C53 N41 115.3(9) . . ?
N48 C53 C40 103.8(9) . . ?
N41 C53 C40 104.4(8) . . ?
N48 C54 N49 112.2(9) . . ?
O44 C55 N49 126.8(12) . . ?
O44 C55 N50 126.8(12) . . ?
N49 C55 N50 106.4(10) . . ?
N51 C56 N50 113.3(9) . . ?
O45 C57 N51 130.4(11) . . ?
O45 C57 N45 123.1(12) . 2_575 ?
N51 C57 N45 106.4(10) . 2_575 ?

loop_
_geom_bond_atom_site_label_1
_geom_bond_atom_site_label_2
_geom_bond_distance
_geom_bond_site_symmetry_2
_geom_bond_publ_flag
W1 O3 2.181(8) . ?
W1 O2 2.194(8) . ?
W1 O1 2.210(8) . ?
W1 S1 2.336(4) . ?
W1 S4 2.349(3) . ?
W1 S3 2.351(3) . ?
W1 W3 2.7072(18) . ?
W1 W2 2.7373(17) . ?
W1 Pd1 2.833(2) . ?
W2 O5 2.175(9) . ?
W2 O4 2.183(9) . ?
W2 S3 2.339(3) . ?
W2 S2 2.341(4) . ?
W2 S4 2.356(3) . ?
W2 Cl1 2.462(6) . ?
W2 W3 2.7017(17) . ?
W2 Pd1 2.872(2) . ?
W3 O7 2.131(9) . ?
W3 O6 2.153(10) . ?
W3 O8 2.178(9) . ?
W3 S1 2.347(4) . ?
W3 S4 2.352(3) . ?
W3 S2 2.352(4) . ?
W3 Pd1 2.8634(19) . ?
Pd1 P1 2.253(4) . ?
Pd1 S1 2.374(4) . ?
Pd1 S3 2.386(4) . ?
Pd1 S2 2.411(4) . ?
P1 O10 1.548(12) . ?
P1 O12 1.572(13) . ?
P1 O11 1.593(14) . ?
N20 C20 1.397(17) . ?
N20 C37 1.399(17) 2_776 ?
N20 C25 1.449(16) . ?
N21 C20 1.378(17) . ?
N21 C21 1.447(17) . ?
N21 C26 1.474(16) . ?
N22 C22 1.366(15) . ?
N22 C21 1.454(17) . ?
N22 C27 1.495(16) . ?
N23 C22 1.383(17) . ?
N23 C28 1.426(15) . ?
N23 C23 1.433(16) . ?
N24 C24 1.385(17) . ?
N24 C29 1.416(17) . ?
N24 C23 1.418(17) . ?
N25 C24 1.371(16) . ?
N25 C30 1.414(15) . ?
N25 C31 1.427(16) 2_776 ?
N26 C32 1.390(15) . ?
N26 C25 1.412(16) . ?
N26 C31 1.472(16) . ?
N27 C32 1.357(16) . ?
N27 C33 1.440(16) . ?
N27 C26 1.445(17) . ?
N28 C34 1.371(17) . ?
N28 C27 1.406(16) . ?
N28 C33 1.459(16) . ?
N29 C34 1.353(16) . ?
N29 C35 1.430(17) . ?
N29 C28 1.446(15) . ?
N30 C36 1.353(17) . ?
N30 C29 1.455(15) . ?
N30 C35 1.459(17) . ?
N31 C36 1.352(16) . ?
N31 C30 1.474(16) . ?
N31 C37 1.489(17) . ?
N40 C41 1.376(15) . ?
N40 C49 1.452(13) . ?
N40 C40 1.471(14) . ?
N41 C41 1.358(14) . ?
N41 C53 1.449(14) . ?
N41 C42 1.500(14) . ?
N42 C45 1.352(15) . ?
N42 C42 1.441(14) . ?
N42 C43 1.447(13) . ?
N43 C45 1.364(14) . ?
N43 C46 1.442(14) . ?
N43 C44 1.461(13) . ?
N44 C50 1.388(13) . ?
N44 C47 1.443(13) . ?
N44 C46 1.458(13) 2_575 ?
N45 C57 1.395(14) 2_575 ?
N45 C49 1.434(14) . ?
N45 C48 1.469(15) . ?
N46 C50 1.361(14) . ?
N46 C48 1.435(14) . ?
N46 C51 1.457(14) . ?
N47 C52 1.375(14) . ?
N47 C40 1.398(15) . ?
N47 C51 1.449(14) . ?
N48 C52 1.379(15) . ?
N48 C53 1.418(14) . ?
N48 C54 1.425(14) . ?
N49 C55 1.358(15) . ?
N49 C54 1.485(15) . ?
N49 C43 1.487(15) . ?
N50 C55 1.380(15) . ?
N50 C56 1.448(14) . ?
N50 C44 1.461(16) . ?
N51 C57 1.378(15) . ?
N51 C47 1.421(14) 2_575 ?
N51 C56 1.439(13) . ?
C20 O20 1.180(14) . ?
C22 O21 1.205(14) . ?
C24 O22 1.224(14) . ?
C25 C26 1.584(19) . ?
C27 C28 1.498(17) . ?
C29 C30 1.556(18) . ?
C31 N25 1.427(16) 2_776 ?
C32 O23 1.215(14) . ?
C34 O24 1.216(15) . ?
C36 O25 1.247(15) . ?
C37 N20 1.399(17) 2_776 ?
C40 C53 1.526(16) . ?
C41 O40 1.202(13) . ?
C43 C44 1.559(16) . ?
C45 O41 1.218(13) . ?
C46 N44 1.458(13) 2_575 ?
C47 N51 1.421(14) 2_575 ?
C47 C48 1.559(15) . ?
C50 O42 1.225(13) . ?
C52 O43 1.221(14) . ?
C55 O44 1.174(13) . ?
C57 O45 1.196(14) . ?
C57 N45 1.395(14) 2_575 ?
O113 O113 1.71(14) 2_556 ?
O114 O114 1.30(18) 2_755 ?
